data_7206469
loop_
_publ_author_name
'Bai, Hong-Ye'
'Yang, Jin'
'Liu, Bo'
'Ma, Jian-Fang'
'Kan, Wei-Qiu'
'Liu, Yun-Yu'
'Liu, Ying-Ying'

_publ_section_title
;
 Syntheses, structures, and photoluminescence of five silver(i)
 coordination polymers based on tetrakis(imidazol-1-ylmethyl)methane
;
_journal_issue 19
_journal_name_full CrystEngComm
_journal_page_first 5877
_journal_paper_doi 10.1039/c0ce00834f
_journal_volume 13
_journal_year 2011
_chemical_formula_moiety 'C17 H20 Ag2 N8, C8 H4 O4, 8(H2 O)'
_chemical_formula_sum 'C25 H39 Ag2 N8 O11.5'
_chemical_formula_weight 851.38
_chemical_name_systematic
;
?
;
_space_group_IT_number 14
_symmetry_cell_setting monoclinic
_symmetry_space_group_name_Hall '-P 2yn'
_symmetry_space_group_name_H-M 'P 1 21/n 1'
_atom_sites_solution_hydrogens geom
_atom_sites_solution_primary direct
_atom_sites_solution_secondary difmap
_audit_creation_method SHELXL-97
_cell_angle_alpha 90.000(5)
_cell_angle_beta 106.836(5)
_cell_angle_gamma 90.000(5)
_cell_formula_units_Z 4
_cell_length_a 11.406(5)
_cell_length_b 17.637(5)
_cell_length_c 16.979(5)
_cell_measurement_reflns_used 7614
_cell_measurement_temperature 293(2)
_cell_measurement_theta_max 29.3
_cell_measurement_theta_min 4.3
_cell_volume 3269(2)
_computing_cell_refinement CrysAlis
_computing_data_collection 'CrysAlis (Oxford Diffraction, 2006)'
_computing_data_reduction CrysAlis
_computing_structure_refinement 'SHELXL-97 (Sheldrick, 1997)'
_computing_structure_solution 'SHELXS-97 (Sheldrick, 1997)'
_diffrn_ambient_temperature 293(2)
_diffrn_detector_area_resol_mean 10.0
_diffrn_measured_fraction_theta_full 0.993
_diffrn_measured_fraction_theta_max 0.851
_diffrn_measurement_device_type 'Oxford Diffraction Gemini R Ultra'
_diffrn_measurement_method '\w scan'
_diffrn_radiation_monochromator graphite
_diffrn_radiation_source 'fine-focus sealed tube'
_diffrn_radiation_type MoK\a
_diffrn_radiation_wavelength 0.71073
_diffrn_reflns_av_R_equivalents 0.0307
_diffrn_reflns_av_sigmaI/netI 0.0617
_diffrn_reflns_limit_h_max 11
_diffrn_reflns_limit_h_min -14
_diffrn_reflns_limit_k_max 17
_diffrn_reflns_limit_k_min -23
_diffrn_reflns_limit_l_max 23
_diffrn_reflns_limit_l_min -16
_diffrn_reflns_number 15290
_diffrn_reflns_theta_full 25.00
_diffrn_reflns_theta_max 29.31
_diffrn_reflns_theta_min 4.35
_exptl_absorpt_coefficient_mu 1.268
_exptl_absorpt_correction_T_max 0.823
_exptl_absorpt_correction_T_min 0.768
_exptl_absorpt_correction_type multi-scan
_exptl_absorpt_process_details
;
CrysAlis (Oxford Diffraction, 2006)
;
_exptl_crystal_colour colorless
_exptl_crystal_density_diffrn 1.730
_exptl_crystal_density_method 'not measured'
_exptl_crystal_description block
_exptl_crystal_F_000 1724
_exptl_crystal_size_max 0.22
_exptl_crystal_size_mid 0.19
_exptl_crystal_size_min 0.16
_refine_diff_density_max 0.830
_refine_diff_density_min -0.611
_refine_diff_density_rms 0.094
_refine_ls_extinction_method none
_refine_ls_goodness_of_fit_ref 0.904
_refine_ls_hydrogen_treatment mixed
_refine_ls_matrix_type full
_refine_ls_number_parameters 478
_refine_ls_number_reflns 7614
_refine_ls_number_restraints 30
_refine_ls_restrained_S_all 0.907
_refine_ls_R_factor_all 0.0713
_refine_ls_R_factor_gt 0.0385
_refine_ls_shift/su_max 0.001
_refine_ls_shift/su_mean 0.000
_refine_ls_structure_factor_coef Fsqd
_refine_ls_weighting_details 'calc w=1/[\s^2^(Fo^2^)+(0.0511P)^2^+0.0000P] where P=(Fo^2^+2Fc^2^)/3'
_refine_ls_weighting_scheme calc
_refine_ls_wR_factor_gt 0.0898
_refine_ls_wR_factor_ref 0.0971
_reflns_number_gt 4743
_reflns_number_total 7614
_reflns_threshold_expression >2sigma(I)
_cod_data_source_file c0ce00834f.txt
_cod_data_source_block compound-5
_cod_original_sg_symbol_H-M 'P 21/n'
_cod_original_formula_sum 'C25 H39 Ag2 N8 O11.50'
_cod_database_code 7206469

loop_
_symmetry_equiv_pos_as_xyz
'x, y, z'
'-x+1/2, y+1/2, -z+1/2'
'-x, -y, -z'
'x-1/2, -y-1/2, z-1/2'

loop_
_atom_site_label
_atom_site_type_symbol
_atom_site_fract_x
_atom_site_fract_y
_atom_site_fract_z
_atom_site_U_iso_or_equiv
_atom_site_adp_type
_atom_site_occupancy
_atom_site_symmetry_multiplicity
_atom_site_calc_flag
_atom_site_refinement_flags
Ag1 Ag 0.30045(3) 0.966870(16) 0.372259(17) 0.04386(10) Uani 1 1 d .
Ag2 Ag -0.38988(3) 1.048931(18) -0.045341(18) 0.05085(11) Uani 1 1 d .
C1 C -0.4275(3) 0.7375(2) 0.1221(2) 0.0426(9) Uani 1 1 d .
H1 H -0.4198 0.6850 0.1226 0.051 Uiso 1 1 calc R
C2 C -0.5246(3) 0.7783(2) 0.0795(2) 0.0448(9) Uani 1 1 d .
H2 H -0.5967 0.7582 0.0451 0.054 Uiso 1 1 calc R
C3 C -0.3914(3) 0.85802(19) 0.1466(2) 0.0332(8) Uani 1 1 d .
H3 H -0.3526 0.9029 0.1684 0.040 Uiso 1 1 calc R
C4 C -0.2185(3) 0.7737(2) 0.21742(18) 0.0321(8) Uani 1 1 d .
H4A H -0.2235 0.7339 0.2557 0.038 Uiso 1 1 calc R
H4B H -0.1891 0.8190 0.2495 0.038 Uiso 1 1 calc R
C5 C -0.1223(3) 0.75006(17) 0.17410(17) 0.0258(7) Uani 1 1 d .
C6 C -0.0047(3) 0.72624(17) 0.24136(18) 0.0290(7) Uani 1 1 d .
H6A H -0.0234 0.6823 0.2699 0.035 Uiso 1 1 calc R
H6B H 0.0562 0.7109 0.2148 0.035 Uiso 1 1 calc R
C7 C 0.0223(3) 0.79990(19) 0.37488(18) 0.0306(7) Uani 1 1 d .
H7 H -0.0360 0.7758 0.3946 0.037 Uiso 1 1 calc R
C8 C 0.0979(3) 0.85661(19) 0.41136(19) 0.0329(8) Uani 1 1 d .
H8 H 0.1002 0.8785 0.4616 0.040 Uiso 1 1 calc R
C9 C 0.1390(3) 0.8322(2) 0.29870(19) 0.0327(8) Uani 1 1 d .
H9 H 0.1746 0.8330 0.2559 0.039 Uiso 1 1 calc R
C10 C -0.0854(3) 0.81436(18) 0.12404(18) 0.0273(7) Uani 1 1 d .
H10A H -0.0433 0.8530 0.1625 0.033 Uiso 1 1 calc R
H10B H -0.0268 0.7938 0.0982 0.033 Uiso 1 1 calc R
C11 C -0.2501(4) 0.8226(2) -0.0144(2) 0.0452(10) Uani 1 1 d .
H11 H -0.2459 0.7737 -0.0340 0.054 Uiso 1 1 calc R
C12 C -0.3239(4) 0.8795(2) -0.0535(2) 0.0476(10) Uani 1 1 d .
H12 H -0.3808 0.8757 -0.1052 0.057 Uiso 1 1 calc R
C13 C -0.2171(3) 0.92412(19) 0.0612(2) 0.0331(8) Uani 1 1 d .
H13 H -0.1841 0.9571 0.1047 0.040 Uiso 1 1 calc R
C14 C -0.1671(3) 0.67716(18) 0.12321(19) 0.0291(7) Uani 1 1 d .
H14A H -0.1981 0.6423 0.1566 0.035 Uiso 1 1 calc R
H14B H -0.2349 0.6905 0.0758 0.035 Uiso 1 1 calc R
C15 C -0.0016(3) 0.58185(19) 0.1335(2) 0.0343(8) Uani 1 1 d .
H15 H -0.0029 0.5623 0.1841 0.041 Uiso 1 1 calc R
C16 C -0.0445(3) 0.6502(2) 0.02187(19) 0.0349(8) Uani 1 1 d .
H16 H -0.0789 0.6856 -0.0188 0.042 Uiso 1 1 calc R
C17 C 0.0443(3) 0.6005(2) 0.02241(19) 0.0355(8) Uani 1 1 d .
H17 H 0.0820 0.5957 -0.0191 0.043 Uiso 1 1 calc R
C18 C 0.1860(4) 0.9644(2) 0.1541(2) 0.0399(9) Uani 1 1 d .
C19 C 0.0891(3) 0.9828(2) 0.07395(18) 0.0309(7) Uani 1 1 d .
C20 C 0.0296(3) 1.0521(2) 0.06278(19) 0.0350(8) Uani 1 1 d .
H20 H 0.0495 1.0877 0.1050 0.042 Uiso 1 1 calc R
C21 C 0.0589(3) 0.9305(2) 0.00983(19) 0.0336(8) Uani 1 1 d .
H21 H 0.0983 0.8838 0.0158 0.040 Uiso 1 1 calc R
C22 C 0.7849(4) 0.9618(2) 0.3641(2) 0.0450(9) Uani 1 1 d .
C23 C 0.8959(3) 0.98280(19) 0.4346(2) 0.0339(8) Uani 1 1 d .
C24 C 0.9097(3) 0.95335(19) 0.5132(2) 0.0352(8) Uani 1 1 d .
H24 H 0.8495 0.9220 0.5226 0.042 Uiso 1 1 calc R
C25 C 0.9875(4) 1.0293(2) 0.4231(2) 0.0375(8) Uani 1 1 d .
H25 H 0.9794 1.0493 0.3711 0.045 Uiso 1 1 calc R
O1 O 0.2531(2) 0.90791(15) 0.15558(14) 0.0465(7) Uani 1 1 d .
O2 O 0.1921(4) 1.00624(17) 0.21456(15) 0.0763(11) Uani 1 1 d .
O3 O 0.7112(3) 0.91468(18) 0.37512(16) 0.0608(8) Uani 1 1 d .
O4 O 0.7740(3) 0.9949(2) 0.29712(18) 0.0882(13) Uani 1 1 d .
O6W' O 0.2178(10) 0.1603(4) 0.2425(5) 0.074(3) Uani 0.40 1 d P
O6W O 0.1309(6) 0.1396(3) 0.2681(3) 0.0697(15) Uani 0.60 1 d P
O7W O 0.9167(6) 0.0384(4) 0.2091(3) 0.0917(16) Uani 0.70 1 d PU
O7W' O 0.8876(13) 0.0965(8) 0.2201(7) 0.087(4) Uani 0.30 1 d PU
N1 N -0.5016(3) 0.85400(17) 0.09428(17) 0.0382(7) Uani 1 1 d .
N2 N -0.3421(2) 0.78875(15) 0.16458(16) 0.0301(6) Uani 1 1 d .
N3 N 0.0491(2) 0.78500(15) 0.30254(14) 0.0268(6) Uani 1 1 d .
N4 N 0.1708(3) 0.87712(16) 0.36315(16) 0.0344(7) Uani 1 1 d .
N5 N -0.1830(3) 0.85159(15) 0.05987(15) 0.0306(6) Uani 1 1 d .
N6 N -0.3025(3) 0.94330(17) -0.00607(17) 0.0389(7) Uani 1 1 d .
N7 N -0.0747(2) 0.63802(15) 0.09449(15) 0.0291(6) Uani 1 1 d .
N8 N 0.0717(3) 0.55778(15) 0.09237(16) 0.0336(7) Uani 1 1 d .
O1W O 0.4515(3) 0.89182(18) 0.29635(16) 0.0527(7) Uani 1 1 d D
H1D H 0.402(3) 0.903(3) 0.2499(17) 0.079 Uiso 1 1 d D
H1C H 0.523(2) 0.907(3) 0.300(3) 0.079 Uiso 1 1 d D
O2W O 0.6978(3) 0.7710(2) 0.44281(18) 0.0675(9) Uani 1 1 d D
H2C H 0.627(3) 0.757(3) 0.413(3) 0.101 Uiso 1 1 d D
H2D H 0.723(5) 0.807(2) 0.416(3) 0.101 Uiso 1 1 d D
O3W O 0.4513(4) 0.75051(19) 0.36267(18) 0.0725(10) Uani 1 1 d D
H3C H 0.442(6) 0.7953(14) 0.344(3) 0.109 Uiso 1 1 d D
H3D H 0.458(6) 0.722(3) 0.324(3) 0.109 Uiso 1 1 d D
O4W O 0.5720(3) 1.0492(2) 0.1836(2) 0.0737(10) Uani 1 1 d D
H4C H 0.628(4) 1.033(3) 0.226(2) 0.111 Uiso 1 1 d D
H4D H 0.596(5) 1.058(4) 0.142(2) 0.111 Uiso 1 1 d D
O5W O 0.7168(5) 0.1380(3) 0.1089(3) 0.0487(14) Uani 0.50 1 d PD
H5D H 0.769(6) 0.144(5) 0.150(3) 0.073 Uiso 0.50 1 d PD
H5C H 0.750(8) 0.105(4) 0.092(5) 0.073 Uiso 0.50 1 d PD
O8W O 0.2955(3) 0.25101(17) 0.37899(17) 0.0557(8) Uani 1 1 d D
H8C H 0.293(5) 0.240(3) 0.4282(16) 0.084 Uiso 1 1 d D
H8D H 0.268(5) 0.2957(15) 0.369(3) 0.084 Uiso 1 1 d D

loop_
_atom_site_aniso_label
_atom_site_aniso_U_11
_atom_site_aniso_U_22
_atom_site_aniso_U_33
_atom_site_aniso_U_23
_atom_site_aniso_U_13
_atom_site_aniso_U_12
Ag1 0.04005(18) 0.03388(16) 0.05402(18) -0.00240(12) 0.00788(13) -0.01414(13)
Ag2 0.04385(19) 0.0482(2) 0.0609(2) 0.02271(14) 0.01591(15) 0.02318(15)
C1 0.0282(19) 0.027(2) 0.072(2) -0.0049(17) 0.0139(18) -0.0035(16)
C2 0.026(2) 0.046(2) 0.058(2) -0.0083(18) 0.0056(17) -0.0003(18)
C3 0.0279(19) 0.0254(18) 0.0462(19) 0.0024(14) 0.0106(15) 0.0044(15)
C4 0.0260(18) 0.0339(19) 0.0333(17) 0.0012(14) 0.0039(14) 0.0065(15)
C5 0.0224(16) 0.0210(16) 0.0288(16) 0.0001(12) -0.0006(13) 0.0010(13)
C6 0.0259(17) 0.0203(16) 0.0337(16) -0.0008(13) -0.0026(13) 0.0019(14)
C7 0.0284(18) 0.0344(19) 0.0307(17) 0.0037(14) 0.0110(14) -0.0014(15)
C8 0.0328(19) 0.0337(19) 0.0294(17) -0.0015(14) 0.0044(14) 0.0050(16)
C9 0.0289(19) 0.039(2) 0.0289(17) -0.0025(14) 0.0067(14) -0.0072(16)
C10 0.0223(16) 0.0229(16) 0.0318(16) 0.0027(12) 0.0000(13) -0.0006(14)
C11 0.050(2) 0.0295(19) 0.044(2) -0.0012(16) -0.0068(18) 0.0009(18)
C12 0.043(2) 0.038(2) 0.047(2) 0.0061(17) -0.0115(17) -0.0009(19)
C13 0.0327(19) 0.0262(18) 0.0398(19) 0.0057(14) 0.0096(15) 0.0036(15)
C14 0.0242(17) 0.0242(17) 0.0350(17) -0.0022(13) 0.0024(14) -0.0009(14)
C15 0.041(2) 0.0238(18) 0.0363(18) 0.0020(14) 0.0081(16) 0.0058(16)
C16 0.039(2) 0.034(2) 0.0287(17) 0.0032(14) 0.0058(15) 0.0029(17)
C17 0.040(2) 0.0323(19) 0.0332(18) -0.0044(14) 0.0092(15) 0.0051(17)
C18 0.048(2) 0.038(2) 0.0325(18) 0.0037(16) 0.0101(16) -0.0032(19)
C19 0.0319(19) 0.0328(19) 0.0300(17) 0.0023(14) 0.0121(14) -0.0032(16)
C20 0.040(2) 0.0316(19) 0.0344(18) -0.0040(14) 0.0116(15) -0.0030(16)
C21 0.037(2) 0.0280(18) 0.0371(18) 0.0037(14) 0.0129(16) 0.0033(16)
C22 0.035(2) 0.049(2) 0.045(2) 0.0030(18) 0.0013(17) 0.002(2)
C23 0.0299(19) 0.0262(18) 0.0410(19) -0.0021(14) 0.0032(15) 0.0055(15)
C24 0.035(2) 0.032(2) 0.0391(18) 0.0024(14) 0.0096(15) -0.0014(16)
C25 0.045(2) 0.033(2) 0.0315(17) 0.0033(14) 0.0067(16) 0.0010(17)
O1 0.0444(16) 0.0481(17) 0.0421(14) 0.0024(12) 0.0048(12) 0.0092(14)
O2 0.127(3) 0.0498(19) 0.0353(15) -0.0052(13) -0.0036(16) 0.030(2)
O3 0.0451(18) 0.066(2) 0.0595(17) 0.0061(14) -0.0039(14) -0.0209(16)
O4 0.061(2) 0.134(3) 0.0512(17) 0.038(2) -0.0132(15) -0.036(2)
O6W' 0.093(7) 0.045(5) 0.063(5) 0.004(4) -0.009(5) 0.006(5)
O6W 0.068(4) 0.062(4) 0.070(3) -0.005(3) 0.006(3) 0.013(3)
O7W 0.0919(19) 0.0956(19) 0.0885(18) -0.0005(10) 0.0279(10) -0.0018(10)
O7W' 0.087(4) 0.087(4) 0.087(4) 0.0017(10) 0.0248(14) -0.0007(10)
N1 0.0282(16) 0.0389(18) 0.0485(17) 0.0080(13) 0.0125(13) 0.0128(14)
N2 0.0236(15) 0.0244(15) 0.0411(15) 0.0009(11) 0.0074(12) 0.0040(12)
N3 0.0213(14) 0.0264(14) 0.0294(13) 0.0017(11) 0.0021(11) -0.0004(12)
N4 0.0302(16) 0.0313(16) 0.0367(15) -0.0004(12) 0.0020(12) -0.0066(13)
N5 0.0285(15) 0.0225(14) 0.0356(15) 0.0067(11) 0.0009(12) 0.0034(12)
N6 0.0308(16) 0.0329(17) 0.0495(17) 0.0162(13) 0.0065(14) 0.0075(14)
N7 0.0273(15) 0.0232(14) 0.0341(14) -0.0011(11) 0.0046(12) 0.0022(12)
N8 0.0405(18) 0.0247(15) 0.0337(15) -0.0003(12) 0.0076(13) 0.0095(13)
O1W 0.0470(18) 0.063(2) 0.0440(15) 0.0045(13) 0.0060(13) -0.0040(16)
O2W 0.065(2) 0.058(2) 0.066(2) 0.0019(15) -0.0006(16) 0.0151(18)
O3W 0.086(3) 0.052(2) 0.066(2) 0.0049(15) 0.0014(18) -0.007(2)
O4W 0.058(2) 0.089(3) 0.071(2) 0.0076(19) 0.0147(17) 0.017(2)
O5W 0.063(4) 0.042(3) 0.045(3) 0.003(2) 0.023(3) -0.030(3)
O8W 0.058(2) 0.0542(19) 0.0568(16) 0.0052(14) 0.0195(15) 0.0092(16)

loop_
_atom_type_symbol
_atom_type_description
_atom_type_scat_dispersion_real
_atom_type_scat_dispersion_imag
_atom_type_scat_source
C C 0.0033 0.0016 'International Tables Vol C Tables 4.2.6.8 and 6.1.1.4'
H H 0.0000 0.0000 'International Tables Vol C Tables 4.2.6.8 and 6.1.1.4'
O O 0.0106 0.0060 'International Tables Vol C Tables 4.2.6.8 and 6.1.1.4'
Ag Ag -0.8971 1.1015 'International Tables Vol C Tables 4.2.6.8 and 6.1.1.4'
N N 0.0061 0.0033 'International Tables Vol C Tables 4.2.6.8 and 6.1.1.4'

loop_
_geom_angle_atom_site_label_1
_geom_angle_atom_site_label_2
_geom_angle_atom_site_label_3
_geom_angle
_geom_angle_site_symmetry_1
_geom_angle_site_symmetry_3
N8 Ag1 N4 167.85(10) 2 .
N6 Ag2 N1 172.14(12) . 3_475
C2 C1 N2 106.2(3) . .
C2 C1 H1 126.9 . .
N2 C1 H1 126.9 . .
C1 C2 N1 109.8(3) . .
C1 C2 H2 125.1 . .
N1 C2 H2 125.1 . .
N1 C3 N2 111.1(3) . .
N1 C3 H3 124.5 . .
N2 C3 H3 124.5 . .
N2 C4 C5 116.7(3) . .
N2 C4 H4A 108.1 . .
C5 C4 H4A 108.1 . .
N2 C4 H4B 108.1 . .
C5 C4 H4B 108.1 . .
H4A C4 H4B 107.3 . .
C4 C5 C10 114.0(3) . .
C4 C5 C6 107.8(2) . .
C10 C5 C6 106.8(3) . .
C4 C5 C14 108.9(3) . .
C10 C5 C14 113.6(2) . .
C6 C5 C14 105.2(2) . .
N3 C6 C5 115.2(3) . .
N3 C6 H6A 108.5 . .
C5 C6 H6A 108.5 . .
N3 C6 H6B 108.5 . .
C5 C6 H6B 108.5 . .
H6A C6 H6B 107.5 . .
C8 C7 N3 105.9(3) . .
C8 C7 H7 127.0 . .
N3 C7 H7 127.0 . .
C7 C8 N4 109.8(3) . .
C7 C8 H8 125.1 . .
N4 C8 H8 125.1 . .
N4 C9 N3 111.4(3) . .
N4 C9 H9 124.3 . .
N3 C9 H9 124.3 . .
N5 C10 C5 117.9(3) . .
N5 C10 H10A 107.8 . .
C5 C10 H10A 107.8 . .
N5 C10 H10B 107.8 . .
C5 C10 H10B 107.8 . .
H10A C10 H10B 107.2 . .
C12 C11 N5 106.1(3) . .
C12 C11 H11 127.0 . .
N5 C11 H11 127.0 . .
C11 C12 N6 110.0(3) . .
C11 C12 H12 125.0 . .
N6 C12 H12 125.0 . .
N6 C13 N5 112.2(3) . .
N6 C13 H13 123.9 . .
N5 C13 H13 123.9 . .
N7 C14 C5 115.2(3) . .
N7 C14 H14A 108.5 . .
C5 C14 H14A 108.5 . .
N7 C14 H14B 108.5 . .
C5 C14 H14B 108.5 . .
H14A C14 H14B 107.5 . .
N8 C15 N7 112.3(3) . .
N8 C15 H15 123.9 . .
N7 C15 H15 123.9 . .
C17 C16 N7 105.9(3) . .
C17 C16 H16 127.0 . .
N7 C16 H16 127.0 . .
C16 C17 N8 110.5(3) . .
C16 C17 H17 124.8 . .
N8 C17 H17 124.8 . .
O2 C18 O1 124.4(3) . .
O2 C18 C19 117.6(4) . .
O1 C18 C19 118.0(3) . .
C20 C19 C21 118.5(3) . .
C20 C19 C18 120.8(3) . .
C21 C19 C18 120.6(3) . .
C21 C20 C19 121.4(3) 3_575 .
C21 C20 H20 119.3 3_575 .
C19 C20 H20 119.3 . .
C20 C21 C19 120.1(3) 3_575 .
C20 C21 H21 120.0 3_575 .
C19 C21 H21 120.0 . .
O3 C22 O4 124.0(4) . .
O3 C22 C23 119.7(3) . .
O4 C22 C23 116.4(4) . .
C25 C23 C24 118.2(3) . .
C25 C23 C22 121.7(3) . .
C24 C23 C22 120.1(3) . .
C25 C24 C23 120.1(3) 3_776 .
C25 C24 H24 120.0 3_776 .
C23 C24 H24 120.0 . .
C24 C25 C23 121.7(3) 3_776 .
C24 C25 H25 119.2 3_776 .
C23 C25 H25 119.2 . .
C3 N1 C2 105.8(3) . .
C3 N1 Ag2 123.6(2) . 3_475
C2 N1 Ag2 130.6(2) . 3_475
C3 N2 C1 107.1(3) . .
C3 N2 C4 124.8(3) . .
C1 N2 C4 128.1(3) . .
C9 N3 C7 107.3(3) . .
C9 N3 C6 125.0(3) . .
C7 N3 C6 127.7(3) . .
C9 N4 C8 105.6(3) . .
C9 N4 Ag1 121.6(2) . .
C8 N4 Ag1 132.6(2) . .
C13 N5 C11 106.5(3) . .
C13 N5 C10 125.2(3) . .
C11 N5 C10 128.1(3) . .
C13 N6 C12 105.2(3) . .
C13 N6 Ag2 131.3(3) . .
C12 N6 Ag2 123.3(2) . .
C15 N7 C16 105.9(3) . .
C15 N7 C14 126.3(3) . .
C16 N7 C14 127.8(3) . .
C15 N8 C17 105.4(3) . .
C15 N8 Ag1 125.8(2) . 2_545
C17 N8 Ag1 128.7(2) . 2_545
H1D O1W H1C 111(4) . .
H2C O2W H2D 107(4) . .
H3C O3W H3D 107(4) . .
H4C O4W H4D 114(5) . .
H5D O5W H5C 96(5) . .
H8C O8W H8D 107(4) . .

loop_
_geom_bond_atom_site_label_1
_geom_bond_atom_site_label_2
_geom_bond_distance
_geom_bond_site_symmetry_2
Ag1 N8 2.133(3) 2
Ag1 N4 2.141(3) .
Ag2 N6 2.127(3) .
Ag2 N1 2.135(3) 3_475
C1 C2 1.343(5) .
C1 N2 1.371(4) .
C1 H1 0.9300 .
C2 N1 1.370(5) .
C2 H2 0.9300 .
C3 N1 1.314(4) .
C3 N2 1.342(4) .
C3 H3 0.9300 .
C4 N2 1.459(4) .
C4 C5 1.546(5) .
C4 H4A 0.9700 .
C4 H4B 0.9700 .
C5 C10 1.547(4) .
C5 C6 1.547(4) .
C5 C14 1.551(4) .
C6 N3 1.470(4) .
C6 H6A 0.9700 .
C6 H6B 0.9700 .
C7 C8 1.348(5) .
C7 N3 1.374(4) .
C7 H7 0.9300 .
C8 N4 1.374(4) .
C8 H8 0.9300 .
C9 N4 1.315(4) .
C9 N3 1.337(4) .
C9 H9 0.9300 .
C10 N5 1.468(4) .
C10 H10A 0.9700 .
C10 H10B 0.9700 .
C11 C12 1.355(5) .
C11 N5 1.371(4) .
C11 H11 0.9300 .
C12 N6 1.364(5) .
C12 H12 0.9300 .
C13 N6 1.313(4) .
C13 N5 1.339(4) .
C13 H13 0.9300 .
C14 N7 1.457(4) .
C14 H14A 0.9700 .
C14 H14B 0.9700 .
C15 N8 1.306(4) .
C15 N7 1.340(4) .
C15 H15 0.9300 .
C16 C17 1.337(5) .
C16 N7 1.390(4) .
C16 H16 0.9300 .
C17 N8 1.364(4) .
C17 H17 0.9300 .
C18 O2 1.249(4) .
C18 O1 1.252(4) .
C18 C19 1.519(5) .
C19 C20 1.384(5) .
C19 C21 1.393(5) .
C20 C21 1.383(5) 3_575
C20 H20 0.9300 .
C21 C20 1.383(5) 3_575
C21 H21 0.9300 .
C22 O3 1.234(5) .
C22 O4 1.253(5) .
C22 C23 1.514(5) .
C23 C25 1.386(5) .
C23 C24 1.398(5) .
C24 C25 1.380(5) 3_776
C24 H24 0.9300 .
C25 C24 1.380(5) 3_776
C25 H25 0.9300 .
O6W' O6W 1.247(11) .
O7W O7W' 1.110(14) .
N1 Ag2 2.135(3) 3_475
N8 Ag1 2.133(3) 2_545
O1W H1D 0.848(19) .
O1W H1C 0.843(19) .
O2W H2C 0.849(19) .
O2W H2D 0.878(19) .
O3W H3C 0.848(19) .
O3W H3D 0.855(19) .
O4W H4C 0.861(19) .
O4W H4D 0.847(19) .
O5W H5D 0.79(2) .
O5W H5C 0.79(2) .
O8W H8C 0.865(19) .
O8W H8D 0.846(19) .

loop_
_geom_hbond_atom_site_label_D
_geom_hbond_atom_site_label_H
_geom_hbond_atom_site_label_A
_geom_hbond_distance_DH
_geom_hbond_distance_HA
_geom_hbond_distance_DA
_geom_hbond_angle_DHA
_geom_hbond_site_symmetry_A
O1W H1D O1 0.848(19) 1.97(2) 2.790(4) 162(5) .
O1W H1C O3 0.843(19) 2.16(3) 2.903(4) 146(4) .
O2W H2C O3W 0.849(19) 1.95(3) 2.770(5) 163(6) .
O2W H2D O3 0.878(19) 2.01(4) 2.805(5) 150(6) .
O3W H3C O1W 0.848(19) 1.90(2) 2.735(5) 168(6) .
O3W H3D O6W 0.855(19) 2.15(4) 2.903(7) 146(6) 2
O4W H4C O4 0.861(19) 1.87(3) 2.715(5) 165(5) .
O4W H4D O5W 0.847(19) 2.15(5) 2.828(6) 137(6) 1_565
O5W H5D O7W 0.79(2) 2.51(8) 2.989(9) 120(7) .
O8W H8C O2W 0.865(19) 2.17(2) 3.030(4) 171(5) 3_666
O8W H8D O1 0.846(19) 2.02(2) 2.850(4) 165(5) 2_545

loop_
_geom_torsion_atom_site_label_1
_geom_torsion_atom_site_label_2
_geom_torsion_atom_site_label_3
_geom_torsion_atom_site_label_4
_geom_torsion
_geom_torsion_site_symmetry_1
_geom_torsion_site_symmetry_4
N2 C1 C2 N1 0.2(4) . .
N2 C4 C5 C10 69.4(4) . .
N2 C4 C5 C6 -172.1(3) . .
N2 C4 C5 C14 -58.5(4) . .
C4 C5 C6 N3 -58.7(4) . .
C10 C5 C6 N3 64.3(3) . .
C14 C5 C6 N3 -174.7(3) . .
N3 C7 C8 N4 0.0(4) . .
C4 C5 C10 N5 -56.2(4) . .
C6 C5 C10 N5 -175.2(3) . .
C14 C5 C10 N5 69.3(4) . .
N5 C11 C12 N6 1.1(5) . .
C4 C5 C14 N7 -166.3(2) . .
C10 C5 C14 N7 65.5(3) . .
C6 C5 C14 N7 -51.0(3) . .
N7 C16 C17 N8 -0.3(4) . .
O2 C18 C19 C20 14.4(5) . .
O1 C18 C19 C20 -166.5(3) . .
O2 C18 C19 C21 -166.1(4) . .
O1 C18 C19 C21 13.0(5) . .
C21 C19 C20 C21 0.6(6) . 3_575
C18 C19 C20 C21 -179.9(3) . 3_575
C20 C19 C21 C20 -0.6(6) . 3_575
C18 C19 C21 C20 179.9(3) . 3_575
O3 C22 C23 C25 173.2(4) . .
O4 C22 C23 C25 -7.2(6) . .
O3 C22 C23 C24 -5.0(6) . .
O4 C22 C23 C24 174.7(4) . .
C25 C23 C24 C25 -0.1(6) . 3_776
C22 C23 C24 C25 178.1(3) . 3_776
C24 C23 C25 C24 0.1(6) . 3_776
C22 C23 C25 C24 -178.1(3) . 3_776
N2 C3 N1 C2 1.3(4) . .
N2 C3 N1 Ag2 -177.4(2) . 3_475
C1 C2 N1 C3 -0.9(4) . .
C1 C2 N1 Ag2 177.7(3) . 3_475
N1 C3 N2 C1 -1.2(4) . .
N1 C3 N2 C4 176.8(3) . .
C2 C1 N2 C3 0.6(4) . .
C2 C1 N2 C4 -177.3(3) . .
C5 C4 N2 C3 -104.9(4) . .
C5 C4 N2 C1 72.6(4) . .
N4 C9 N3 C7 -0.9(4) . .
N4 C9 N3 C6 -178.2(3) . .
C8 C7 N3 C9 0.5(4) . .
C8 C7 N3 C6 177.7(3) . .
C5 C6 N3 C9 -95.0(4) . .
C5 C6 N3 C7 88.3(4) . .
N3 C9 N4 C8 0.9(4) . .
N3 C9 N4 Ag1 -174.2(2) . .
C7 C8 N4 C9 -0.5(4) . .
C7 C8 N4 Ag1 173.8(2) . .
N8 Ag1 N4 C9 -169.6(5) 2 .
N8 Ag1 N4 C8 16.8(7) 2 .
N6 C13 N5 C11 1.1(4) . .
N6 C13 N5 C10 176.8(3) . .
C12 C11 N5 C13 -1.3(4) . .
C12 C11 N5 C10 -176.8(3) . .
C5 C10 N5 C13 114.1(4) . .
C5 C10 N5 C11 -71.1(4) . .
N5 C13 N6 C12 -0.4(4) . .
N5 C13 N6 Ag2 -176.9(2) . .
C11 C12 N6 C13 -0.5(5) . .
C11 C12 N6 Ag2 176.4(3) . .
N1 Ag2 N6 C13 -152.9(7) 3_475 .
N1 Ag2 N6 C12 31.2(10) 3_475 .
N8 C15 N7 C16 0.1(4) . .
N8 C15 N7 C14 179.7(3) . .
C17 C16 N7 C15 0.1(4) . .
C17 C16 N7 C14 -179.5(3) . .
C5 C14 N7 C15 92.2(4) . .
C5 C14 N7 C16 -88.3(4) . .
N7 C15 N8 C17 -0.3(4) . .
N7 C15 N8 Ag1 -177.7(2) . 2_545
C16 C17 N8 C15 0.4(4) . .
C16 C17 N8 Ag1 177.6(2) . 2_545
